data_7231658
loop_
_publ_author_name
'Ling, Jie'
'Lu, Huangjie'
'Wang, Yaxing'
'Johnson, Kenndra'
'Wang, Shuao'

_publ_section_title
;
 One-dimensional chain structures of hexanuclear uranium(iv) clusters
 bridged by formate ligands
;
_journal_issue 61
_journal_name_full 'RSC Advances'
_journal_page_first 34947
_journal_paper_doi 10.1039/C8RA06330C
_journal_volume 8
_journal_year 2018
_chemical_formula_moiety 'C12 H18 O39 U6'
_chemical_formula_sum 'C12 H18 O39 U6'
_chemical_formula_weight 2214.45
_chemical_melting_point ?
_chemical_name_common 'Uranium formic acid'
_chemical_name_systematic
;
 ?
;
_space_group_crystal_system monoclinic
_space_group_IT_number 15
_space_group_name_Hall '-C 2yc'
_space_group_name_H-M_alt 'C 1 2/c 1'
_symmetry_space_group_name_Hall '-C 2yc'
_symmetry_space_group_name_H-M 'C 1 2/c 1'
_atom_sites_solution_hydrogens geom
_audit_creation_method SHELXL-2014
_audit_update_record
;
2018-06-21 deposited with the CCDC.
2018-10-08 downloaded from the CCDC.
;
_cell_angle_alpha 90
_cell_angle_beta 104.698(4)
_cell_angle_gamma 90
_cell_formula_units_Z 4
_cell_length_a 20.236(3)
_cell_length_b 11.8211(16)
_cell_length_c 16.322(2)
_cell_measurement_reflns_used 5124
_cell_measurement_temperature 296(2)
_cell_measurement_theta_max 27.52
_cell_measurement_theta_min 2.24
_cell_volume 3776.6(9)
_computing_cell_refinement 'Bruker SAINT'
_computing_data_collection 'Bruker APEX3'
_computing_data_reduction 'Bruker SAINT'
_computing_molecular_graphics 'Bruker SHELXTL'
_computing_publication_material 'Bruker SHELXTL'
_computing_structure_refinement 'SHELXL-2014 (Sheldrick, 2014)'
_computing_structure_solution 'SHELXL-2014 (Sheldrick, 2014)'
_diffrn_ambient_temperature 296(2)
_diffrn_measured_fraction_theta_full 0.983
_diffrn_measured_fraction_theta_max 0.967
_diffrn_measurement_device_type 'Bruker APEX-III '
_diffrn_measurement_method '0.5 wide w/ exposures'
_diffrn_radiation_type MoK\a
_diffrn_radiation_wavelength 0.71073
_diffrn_reflns_av_R_equivalents 0.0350
_diffrn_reflns_av_unetI/netI 0.0459
_diffrn_reflns_Laue_measured_fraction_full 0.983
_diffrn_reflns_Laue_measured_fraction_max 0.967
_diffrn_reflns_limit_h_max 26
_diffrn_reflns_limit_h_min -21
_diffrn_reflns_limit_k_max 15
_diffrn_reflns_limit_k_min -14
_diffrn_reflns_limit_l_max 17
_diffrn_reflns_limit_l_min -21
_diffrn_reflns_number 11345
_diffrn_reflns_point_group_measured_fraction_full 0.983
_diffrn_reflns_point_group_measured_fraction_max 0.967
_diffrn_reflns_theta_full 25.242
_diffrn_reflns_theta_max 27.536
_diffrn_reflns_theta_min 2.875
_diffrn_source 'Turbo X-ray Source'
_exptl_absorpt_coefficient_mu 25.760
_exptl_absorpt_correction_T_max 0.006
_exptl_absorpt_correction_T_min 0.000
_exptl_absorpt_correction_type multi-scan
_exptl_absorpt_process_details SHELTXPREP
_exptl_crystal_colour Green
_exptl_crystal_density_diffrn 3.895
_exptl_crystal_description Rhombus
_exptl_crystal_F_000 3816
_exptl_crystal_size_max 0.800
_exptl_crystal_size_mid 0.500
_exptl_crystal_size_min 0.200
_refine_diff_density_max 1.555
_refine_diff_density_min -1.355
_refine_diff_density_rms 0.258
_refine_ls_extinction_method none
_refine_ls_goodness_of_fit_ref 1.070
_refine_ls_hydrogen_treatment constr
_refine_ls_matrix_type full
_refine_ls_number_parameters 260
_refine_ls_number_reflns 4221
_refine_ls_number_restraints 0
_refine_ls_restrained_S_all 1.070
_refine_ls_R_factor_all 0.0530
_refine_ls_R_factor_gt 0.0351
_refine_ls_shift/su_max 0.000
_refine_ls_shift/su_mean 0.000
_refine_ls_structure_factor_coef Fsqd
_refine_ls_weighting_details 'w=1/[\s^2^(Fo^2^)+(0.0151P)^2^+73.0952P] where P=(Fo^2^+2Fc^2^)/3'
_refine_ls_weighting_scheme calc
_refine_ls_wR_factor_gt 0.0652
_refine_ls_wR_factor_ref 0.0698
_reflns_Friedel_coverage 0.000
_reflns_number_gt 3292
_reflns_number_total 4221
_reflns_threshold_expression 'I > 2\s(I)'
_cod_data_source_file c8ra06330c2.cif
_cod_data_source_block C12H18O39U6
_cod_depositor_comments
;
The following automatic conversions were performed:

'_chemical_melting_point' value 'N/a' was changed to '?' - the value
is undefined or not given.

Automatic conversion script
Id: cif_fix_values 4973 2017-02-22 13:04:09Z antanas 
;
_cod_original_cell_volume 3776.7(9)
_cod_database_code 7231658
_shelx_space_group_comment
;
The symmetry employed for this shelxl refinement is uniquely defined
by the following loop, which should always be used as a source of
symmetry information in preference to the above space-group names.
They are only intended as comments.
;
_shelx_estimated_absorpt_t_min 0.018
_shelx_estimated_absorpt_t_max 0.079
_shelxl_version_number 2014-3

loop_
_space_group_symop_operation_xyz
'x, y, z'
'-x, y, -z+1/2'
'x+1/2, y+1/2, z'
'-x+1/2, y+1/2, -z+1/2'
'-x, -y, -z'
'x, -y, z-1/2'
'-x+1/2, -y+1/2, -z'
'x+1/2, -y+1/2, z-1/2'

loop_
_atom_site_label
_atom_site_type_symbol
_atom_site_fract_x
_atom_site_fract_y
_atom_site_fract_z
_atom_site_U_iso_or_equiv
_atom_site_adp_type
_atom_site_occupancy
_atom_site_site_symmetry_order
_atom_site_calc_flag
_atom_site_refinement_flags_posn
_atom_site_refinement_flags_adp
_atom_site_refinement_flags_occupancy
U2 U 0.43218(2) 0.33052(3) 0.08566(2) 0.01716(9) Uani 1 1 d . . .
U1 U 0.5000 0.56261(4) 0.2500 0.01733(11) Uani 1 2 d S T P
U4 U 0.5000 0.10237(4) 0.2500 0.02526(13) Uani 1 2 d S T P
U3 U 0.62070(2) 0.33670(3) 0.20693(2) 0.02056(9) Uani 1 1 d . . .
O1 O 0.5182(4) 0.6726(5) 0.0337(4) 0.0335(17) Uani 1 1 d . . .
O2 O 0.4056(4) 0.1517(5) 0.0142(4) 0.0295(16) Uani 1 1 d . . .
O3 O 0.3965(3) 0.2053(5) 0.1836(4) 0.0230(14) Uani 1 1 d . . .
H3B H 0.3570 0.1577 0.1582 0.028 Uiso 1 1 calc R U .
O4 O 0.5275(3) 0.4622(5) 0.1316(3) 0.0178(13) Uani 1 1 d . . .
H4B H 0.5377 0.5099 0.0872 0.021 Uiso 1 1 calc R U .
O5 O 0.6035(4) 0.5083(6) 0.0041(4) 0.0342(16) Uani 1 1 d . . .
O6 O 0.4231(3) 0.4293(5) 0.1993(4) 0.0191(13) Uani 1 1 d . . .
O7 O 0.6048(4) 0.6539(6) 0.2391(5) 0.0389(18) Uani 1 1 d . . .
O8 O 0.3089(4) 0.3421(6) 0.0549(4) 0.0333(16) Uani 1 1 d . . .
O9 O 0.6728(4) 0.5232(6) 0.2039(4) 0.0331(16) Uani 1 1 d . . .
O10 O 0.4692(4) 0.7028(6) 0.1386(4) 0.0386(19) Uani 1 1 d . . .
O11 O 0.6414(4) 0.3481(6) 0.0685(5) 0.045(2) Uani 1 1 d . . .
O12 O 0.2788(3) 0.3408(7) 0.1774(4) 0.0370(18) Uani 1 1 d . . .
O13 O 0.5216(3) 0.2430(5) 0.1631(4) 0.0208(14) Uani 1 1 d . . .
O14 O 0.4523(4) 0.0197(5) 0.1092(4) 0.0391(19) Uani 1 1 d . . .
O15 O 0.6665(4) 0.1568(7) 0.1792(5) 0.047(2) Uani 1 1 d . . .
O16 O 0.5973(5) 0.0217(6) 0.2043(5) 0.050(2) Uani 1 1 d . . .
O17 O 0.5000 -0.1057(9) 0.2500 0.093(6) Uani 1 2 d S T P
H17A H 0.4890 -0.1451 0.2941 0.111 Uiso 0.5 1 calc R U P
H17B H 0.5110 -0.1451 0.2059 0.111 Uiso 0.5 1 calc R U P
C1 C 0.6573(6) 0.6202(10) 0.2201(7) 0.043(3) Uani 1 1 d . . .
H1A H 0.6893 0.6758 0.2179 0.052 Uiso 1 1 calc R U .
C2 C 0.6377(6) 0.4203(9) 0.0115(7) 0.039(3) Uani 1 1 d . . .
H2A H 0.6625 0.4069 -0.0283 0.047 Uiso 1 1 calc R U .
C3 C 0.2653(5) 0.3428(9) 0.0974(6) 0.033(2) Uani 1 1 d . . .
H3A H 0.2195 0.3450 0.0678 0.039 Uiso 1 1 calc R U .
C4 C 0.6497(8) 0.0564(12) 0.1866(7) 0.052(4) Uani 1 1 d . . .
H4A H 0.6801 0.0014 0.1780 0.062 Uiso 1 1 calc R U .
C5 C 0.4188(6) 0.0521(8) 0.0380(6) 0.034(3) Uani 1 1 d . . .
H5A H 0.4019 -0.0041 -0.0016 0.041 Uiso 1 1 calc R U .
C6 C 0.4910(7) 0.7341(9) 0.0766(7) 0.044(3) Uani 1 1 d . . .
H6A H 0.4862 0.8102 0.0619 0.053 Uiso 1 1 calc R U .
O1W O 0.830(2) 0.341(4) 0.153(3) 0.087(12) Uiso 0.3 1 d . . P
O2W O 0.7566(17) 0.180(3) 0.092(2) 0.086(9) Uiso 0.35 1 d . . P
O1WA O 0.7576(14) 0.344(2) 0.1751(18) 0.084(8) Uiso 0.4 1 d . . P
O3W O 0.2846(4) 0.0703(7) 0.1116(6) 0.057(2) Uiso 1 1 d . . .
O1WB O 0.826(2) 0.328(3) 0.100(3) 0.074(10) Uiso 0.3 1 d . . P
O2WA O 0.792(2) 0.297(3) 0.125(3) 0.078(11) Uiso 0.3 1 d . . P
O2WB O 0.7273(18) 0.133(3) 0.041(2) 0.091(10) Uiso 0.35 1 d . . P

loop_
_atom_site_aniso_label
_atom_site_aniso_U_11
_atom_site_aniso_U_22
_atom_site_aniso_U_33
_atom_site_aniso_U_23
_atom_site_aniso_U_13
_atom_site_aniso_U_12
U2 0.02672(18) 0.01583(16) 0.00895(15) 0.00055(13) 0.00456(13) 0.00075(15)
U1 0.0293(3) 0.0118(2) 0.0134(2) 0.000 0.0101(2) 0.000
U4 0.0478(3) 0.0117(2) 0.0132(2) 0.000 0.0021(2) 0.000
U3 0.02762(19) 0.02194(18) 0.01332(16) 0.00152(14) 0.00738(14) 0.00539(16)
O1 0.056(5) 0.023(4) 0.028(4) -0.001(3) 0.023(4) 0.000(3)
O2 0.049(4) 0.025(4) 0.013(3) -0.006(3) 0.006(3) -0.007(3)
O3 0.035(4) 0.019(3) 0.017(3) 0.002(3) 0.009(3) -0.006(3)
O4 0.031(4) 0.012(3) 0.013(3) 0.002(2) 0.011(3) 0.003(3)
O5 0.044(4) 0.032(4) 0.028(4) 0.007(3) 0.012(3) 0.005(4)
O6 0.031(4) 0.014(3) 0.018(3) -0.002(2) 0.015(3) -0.006(3)
O7 0.041(4) 0.035(4) 0.049(5) -0.011(4) 0.027(4) -0.006(4)
O8 0.038(4) 0.041(4) 0.020(3) 0.002(3) 0.005(3) -0.006(4)
O9 0.036(4) 0.033(4) 0.034(4) -0.004(3) 0.015(3) -0.004(3)
O10 0.065(5) 0.033(4) 0.028(4) 0.015(3) 0.032(4) 0.020(4)
O11 0.080(6) 0.032(4) 0.035(4) 0.017(3) 0.038(4) 0.027(4)
O12 0.026(4) 0.064(5) 0.024(4) -0.005(4) 0.011(3) 0.001(4)
O13 0.035(4) 0.012(3) 0.016(3) 0.000(2) 0.008(3) 0.004(3)
O14 0.071(5) 0.016(4) 0.024(4) -0.005(3) 0.001(4) 0.004(3)
O15 0.065(5) 0.046(5) 0.034(4) 0.013(4) 0.022(4) 0.036(5)
O16 0.067(6) 0.026(4) 0.051(5) -0.011(4) 0.003(5) 0.022(4)
O17 0.218(19) 0.017(6) 0.025(6) 0.000 -0.001(9) 0.000
C1 0.052(8) 0.034(7) 0.049(7) 0.000(5) 0.022(6) -0.013(6)
C2 0.053(7) 0.041(7) 0.030(6) 0.008(5) 0.022(6) 0.017(6)
C3 0.017(5) 0.047(7) 0.032(6) -0.005(5) 0.001(5) 0.000(5)
C4 0.069(10) 0.057(9) 0.028(6) -0.012(6) 0.011(7) 0.039(8)
C5 0.060(7) 0.020(5) 0.018(5) -0.005(4) 0.000(5) -0.002(5)
C6 0.084(9) 0.026(6) 0.034(6) 0.015(5) 0.035(6) 0.026(6)

loop_
_atom_type_symbol
_atom_type_description
_atom_type_scat_dispersion_real
_atom_type_scat_dispersion_imag
_atom_type_scat_source
C C 0.0033 0.0016 'International Tables Vol C Tables 4.2.6.8 and 6.1.1.4'
O O 0.0106 0.0060 'International Tables Vol C Tables 4.2.6.8 and 6.1.1.4'
U U -9.6767 9.6646 'International Tables Vol C Tables 4.2.6.8 and 6.1.1.4'
H H 0.0000 0.0000 'International Tables Vol C Tables 4.2.6.8 and 6.1.1.4'

loop_
_geom_angle_atom_site_label_1
_geom_angle_atom_site_label_2
_geom_angle_atom_site_label_3
_geom_angle
_geom_angle_site_symmetry_1
_geom_angle_site_symmetry_3
O13 U2 O6 89.9(2) . .
O13 U2 O5 143.6(2) . 5_665
O6 U2 O5 90.9(2) . 5_665
O13 U2 O1 90.4(2) . 5_665
O6 U2 O1 144.8(2) . 5_665
O5 U2 O1 69.0(2) 5_665 5_665
O13 U2 O2 85.1(2) . .
O6 U2 O2 143.5(2) . .
O5 U2 O2 113.9(2) 5_665 .
O1 U2 O2 71.5(2) 5_665 .
O13 U2 O3 70.7(2) . .
O6 U2 O3 70.8(2) . .
O5 U2 O3 142.7(2) 5_665 .
O1 U2 O3 141.3(2) 5_665 .
O2 U2 O3 73.5(2) . .
O13 U2 O8 143.6(2) . .
O6 U2 O8 81.1(2) . .
O5 U2 O8 72.2(2) 5_665 .
O1 U2 O8 116.9(2) 5_665 .
O2 U2 O8 81.8(2) . .
O3 U2 O8 73.0(2) . .
O13 U2 O4 69.6(2) . .
O6 U2 O4 68.75(19) . .
O5 U2 O4 76.9(2) 5_665 .
O1 U2 O4 78.4(2) 5_665 .
O2 U2 O4 140.3(2) . .
O3 U2 O4 122.11(19) . .
O8 U2 O4 136.0(2) . .
O13 U2 U3 82.68(15) . 2_655
O6 U2 U3 31.93(14) . 2_655
O5 U2 U3 114.79(16) 5_665 2_655
O1 U2 U3 172.02(17) 5_665 2_655
O2 U2 U3 111.70(15) . 2_655
O3 U2 U3 39.17(14) . 2_655
O8 U2 U3 71.07(15) . 2_655
O4 U2 U3 95.35(13) . 2_655
O13 U2 U4 32.82(16) . .
O6 U2 U4 82.92(15) . .
O5 U2 U4 172.54(17) 5_665 .
O1 U2 U4 114.18(16) 5_665 .
O2 U2 U4 73.50(15) . .
O3 U2 U4 38.32(15) . .
O8 U2 U4 110.78(16) . .
O4 U2 U4 96.87(13) . .
U3 U2 U4 61.224(10) 2_655 .
O13 U2 U3 30.69(16) . .
O6 U2 U3 80.91(16) . .
O5 U2 U3 113.98(17) 5_665 .
O1 U2 U3 81.57(17) 5_665 .
O2 U2 U3 109.78(17) . .
O3 U2 U3 95.47(15) . .
O8 U2 U3 161.08(15) . .
O4 U2 U3 39.05(13) . .
U3 U2 U3 90.457(13) 2_655 .
U4 U2 U3 60.994(8) . .
O13 U2 U1 80.65(15) . .
O6 U2 U1 30.46(14) . .
O5 U2 U1 81.83(17) 5_665 .
O1 U2 U1 115.34(16) 5_665 .
O2 U2 U1 164.18(15) . .
O3 U2 U1 95.12(14) . .
O8 U2 U1 105.75(16) . .
O4 U2 U1 38.37(13) . .
U3 U2 U1 59.703(9) 2_655 .
U4 U2 U1 90.742(14) . .
U3 U2 U1 59.484(8) . .
O6 U1 O6 89.7(3) . 2_655
O6 U1 O10 141.9(2) . 2_655
O6 U1 O10 100.5(2) 2_655 2_655
O6 U1 O10 100.6(2) . .
O6 U1 O10 141.9(2) 2_655 .
O10 U1 O10 93.6(4) 2_655 .
O6 U1 O7 78.5(2) . 2_655
O6 U1 O7 146.2(2) 2_655 2_655
O10 U1 O7 72.8(3) 2_655 2_655
O10 U1 O7 71.8(2) . 2_655
O6 U1 O7 146.2(2) . .
O6 U1 O7 78.5(2) 2_655 .
O10 U1 O7 71.8(2) 2_655 .
O10 U1 O7 72.8(3) . .
O7 U1 O7 127.2(3) 2_655 .
O6 U1 O4 70.88(19) . 2_655
O6 U1 O4 68.9(2) 2_655 2_655
O10 U1 O4 78.8(2) 2_655 2_655
O10 U1 O4 149.0(2) . 2_655
O7 U1 O4 77.3(2) 2_655 2_655
O7 U1 O4 130.6(2) . 2_655
O6 U1 O4 68.9(2) . .
O6 U1 O4 70.88(19) 2_655 .
O10 U1 O4 149.0(2) 2_655 .
O10 U1 O4 78.8(2) . .
O7 U1 O4 130.6(2) 2_655 .
O7 U1 O4 77.3(2) . .
O4 U1 O4 122.0(3) 2_655 .
O6 U1 U3 31.68(14) . 2_655
O6 U1 U3 81.66(15) 2_655 2_655
O10 U1 U3 113.36(16) 2_655 2_655
O10 U1 U3 124.37(19) . 2_655
O7 U1 U3 71.59(17) 2_655 2_655
O7 U1 U3 160.10(18) . 2_655
O4 U1 U3 39.52(13) 2_655 2_655
O4 U1 U3 95.21(13) . 2_655
O6 U1 U3 81.66(15) . .
O6 U1 U3 31.68(14) 2_655 .
O10 U1 U3 124.37(19) 2_655 .
O10 U1 U3 113.36(16) . .
O7 U1 U3 160.10(18) 2_655 .
O7 U1 U3 71.59(17) . .
O4 U1 U3 95.21(13) 2_655 .
O4 U1 U3 39.52(13) . .
U3 U1 U3 90.792(17) 2_655 .
O6 U1 U2 81.14(15) . 2_655
O6 U1 U2 30.71(14) 2_655 2_655
O10 U1 U2 89.21(18) 2_655 2_655
O10 U1 U2 172.66(16) . 2_655
O7 U1 U2 115.52(17) 2_655 2_655
O7 U1 U2 101.82(18) . 2_655
O4 U1 U2 38.28(14) 2_655 2_655
O4 U1 U2 95.30(13) . 2_655
U3 U1 U2 60.100(12) 2_655 2_655
U3 U1 U2 59.654(11) . 2_655
O6 U1 U2 30.71(14) . .
O6 U1 U2 81.14(15) 2_655 .
O10 U1 U2 172.66(16) 2_655 .
O10 U1 U2 89.21(18) . .
O7 U1 U2 101.82(18) 2_655 .
O7 U1 U2 115.52(17) . .
O4 U1 U2 95.30(13) 2_655 .
O4 U1 U2 38.28(14) . .
U3 U1 U2 59.654(11) 2_655 .
U3 U1 U2 60.101(12) . .
U2 U1 U2 88.766(17) 2_655 .
O13 U4 O13 87.3(3) 2_655 .
O13 U4 O3 68.6(2) 2_655 .
O13 U4 O3 68.9(2) . .
O13 U4 O3 68.9(2) 2_655 2_655
O13 U4 O3 68.6(2) . 2_655
O3 U4 O3 119.8(3) . 2_655
O13 U4 O14 78.6(2) 2_655 2_655
O13 U4 O14 140.7(2) . 2_655
O3 U4 O14 135.0(2) . 2_655
O3 U4 O14 72.1(2) 2_655 2_655
O13 U4 O14 140.7(2) 2_655 .
O13 U4 O14 78.6(2) . .
O3 U4 O14 72.1(2) . .
O3 U4 O14 135.0(2) 2_655 .
O14 U4 O14 133.2(3) 2_655 .
O13 U4 O16 78.6(2) 2_655 2_655
O13 U4 O16 139.2(2) . 2_655
O3 U4 O16 70.4(2) . 2_655
O3 U4 O16 136.3(2) 2_655 2_655
O14 U4 O16 73.6(3) 2_655 2_655
O14 U4 O16 88.6(3) . 2_655
O13 U4 O16 139.2(2) 2_655 .
O13 U4 O16 78.6(2) . .
O3 U4 O16 136.3(2) . .
O3 U4 O16 70.4(2) 2_655 .
O14 U4 O16 88.6(3) 2_655 .
O14 U4 O16 73.6(3) . .
O16 U4 O16 134.5(4) 2_655 .
O13 U4 O17 136.34(14) 2_655 .
O13 U4 O17 136.34(14) . .
O3 U4 O17 120.09(14) . .
O3 U4 O17 120.09(14) 2_655 .
O14 U4 O17 66.58(15) 2_655 .
O14 U4 O17 66.58(15) . .
O16 U4 O17 67.3(2) 2_655 .
O16 U4 O17 67.3(2) . .
O13 U4 U2 31.06(15) 2_655 2_655
O13 U4 U2 80.28(14) . 2_655
O3 U4 U2 94.33(14) . 2_655
O3 U4 U2 38.18(14) 2_655 2_655
O14 U4 U2 68.71(15) 2_655 2_655
O14 U4 U2 157.89(15) . 2_655
O16 U4 U2 103.5(2) 2_655 2_655
O16 U4 U2 108.32(19) . 2_655
O17 U4 U2 135.126(9) . 2_655
O13 U4 U2 80.28(14) 2_655 .
O13 U4 U2 31.06(15) . .
O3 U4 U2 38.18(14) . .
O3 U4 U2 94.33(14) 2_655 .
O14 U4 U2 157.89(15) 2_655 .
O14 U4 U2 68.71(15) . .
O16 U4 U2 108.32(19) 2_655 .
O16 U4 U2 103.5(2) . .
O17 U4 U2 135.125(9) . .
U2 U4 U2 89.749(17) 2_655 .
O13 U4 U3 31.05(15) 2_655 2_655
O13 U4 U3 79.74(14) . 2_655
O3 U4 U3 37.82(14) . 2_655
O3 U4 U3 94.18(14) 2_655 2_655
O14 U4 U3 103.35(17) 2_655 2_655
O14 U4 U3 109.73(17) . 2_655
O16 U4 U3 68.5(2) 2_655 2_655
O16 U4 U3 156.9(2) . 2_655
O17 U4 U3 135.653(9) . 2_655
U2 U4 U3 59.772(11) 2_655 2_655
U2 U4 U3 59.329(11) . 2_655
O6 U3 O13 89.0(2) 2_655 .
O6 U3 O12 81.7(2) 2_655 2_655
O13 U3 O12 140.5(2) . 2_655
O6 U3 O11 144.0(2) 2_655 .
O13 U3 O11 94.8(3) . .
O12 U3 O11 115.1(3) 2_655 .
O6 U3 O15 142.9(2) 2_655 .
O13 U3 O15 81.9(3) . .
O12 U3 O15 82.9(3) 2_655 .
O11 U3 O15 72.9(2) . .
O6 U3 O9 79.7(2) 2_655 .
O13 U3 O9 142.4(2) . .
O12 U3 O9 73.4(2) 2_655 .
O11 U3 O9 75.6(2) . .
O15 U3 O9 127.1(3) . .
O6 U3 O3 70.0(2) 2_655 2_655
O13 U3 O3 68.9(2) . 2_655
O12 U3 O3 71.9(2) 2_655 2_655
O11 U3 O3 144.0(2) . 2_655
O15 U3 O3 73.2(2) . 2_655
O9 U3 O3 136.4(2) . 2_655
O6 U3 O4 70.24(19) 2_655 .
O13 U3 O4 68.3(2) . .
O12 U3 O4 140.2(2) 2_655 .
O11 U3 O4 77.9(2) . .
O15 U3 O4 136.0(2) . .
O9 U3 O4 74.2(2) . .
O3 U3 O4 120.7(2) 2_655 .
O6 U3 O1WA 131.2(6) 2_655 .
O13 U3 O1WA 139.7(6) . .
O12 U3 O1WA 59.4(6) 2_655 .
O11 U3 O1WA 55.8(6) . .
O15 U3 O1WA 64.5(6) . .
O9 U3 O1WA 62.6(6) . .
O3 U3 O1WA 117.4(6) 2_655 .
O4 U3 O1WA 121.9(5) . .
O6 U3 U2 31.90(14) 2_655 2_655
O13 U3 U2 80.98(15) . 2_655
O12 U3 U2 70.94(15) 2_655 2_655
O11 U3 U2 173.55(19) . 2_655
O15 U3 U2 111.05(18) . 2_655
O9 U3 U2 104.80(16) . 2_655
O3 U3 U2 38.43(13) 2_655 2_655
O4 U3 U2 95.91(13) . 2_655
O1WA U3 U2 130.3(6) . 2_655
O6 U3 U1 31.38(15) 2_655 .
O13 U3 U1 80.88(15) . .
O12 U3 U1 107.24(18) 2_655 .
O11 U3 U1 114.05(16) . .
O15 U3 U1 161.9(2) . .
O9 U3 U1 70.85(16) . .
O3 U3 U1 95.35(14) 2_655 .
O4 U3 U1 39.16(12) . .
O1WA U3 U1 133.5(5) . .
U2 U3 U1 60.642(8) 2_655 .
O6 U3 U2 81.22(16) 2_655 .
O13 U3 U2 29.83(14) . .
O12 U3 U2 160.43(15) 2_655 .
O11 U3 U2 84.4(2) . .
O15 U3 U2 105.4(2) . .
O9 U3 U2 112.61(17) . .
O3 U3 U2 93.29(15) 2_655 .
O4 U3 U2 38.60(13) . .
O1WA U3 U2 140.2(6) . .
U2 U3 U2 89.499(13) 2_655 .
U1 U3 U2 60.415(10) . .
C6 O1 U2 143.9(7) . 5_665
C5 O2 U2 132.3(6) . .
U2 O3 U4 103.5(2) . .
U2 O3 U3 102.4(2) . 2_655
U4 O3 U3 104.9(2) . 2_655
U2 O4 U1 103.4(2) . .
U2 O4 U3 102.4(2) . .
U1 O4 U3 101.3(2) . .
C2 O5 U2 143.2(7) . 5_665
U1 O6 U2 118.8(2) . .
U1 O6 U3 116.9(2) . 2_655
U2 O6 U3 116.2(2) . 2_655
C1 O7 U1 133.9(7) . .
C3 O8 U2 136.0(6) . .
C1 O9 U3 134.2(7) . .
C6 O10 U1 136.8(7) . .
C2 O11 U3 138.2(7) . .
C3 O12 U3 137.0(6) . 2_655
U2 O13 U3 119.5(3) . .
U2 O13 U4 116.1(3) . .
U3 O13 U4 117.1(2) . .
C5 O14 U4 137.8(6) . .
C4 O15 U3 133.9(8) . .
C4 O16 U4 137.7(8) . .
O9 C1 O7 129.0(11) . .
O5 C2 O11 125.0(10) . .
O8 C3 O12 125.0(9) . .
O16 C4 O15 127.5(11) . .
O14 C5 O2 127.1(9) . .
O1 C6 O10 125.6(10) . .
O1WB O1W O2WA 64(4) . .
O1WB O1W O1WA 112(5) . .
O2WA O1W O1WA 56(4) . .
O2WB O2W O2WA 148(4) . .
O2WA O1WA O1W 36(2) . .
O2WA O1WA U3 140(2) . .
O1W O1WA U3 176(2) . .
O1W O1WB O2WA 63(4) . .
O1W O2WA O1WB 53(4) . .
O1W O2WA O1WA 88(5) . .
O1WB O2WA O1WA 131(5) . .
O1W O2WA O2W 153(5) . .
O1WB O2WA O2W 120(5) . .
O1WA O2WA O2W 108(3) . .

loop_
_geom_bond_atom_site_label_1
_geom_bond_atom_site_label_2
_geom_bond_distance
_geom_bond_site_symmetry_2
U2 O13 2.187(6) .
U2 O6 2.238(5) .
U2 O5 2.399(7) 5_665
U2 O1 2.407(6) 5_665
U2 O2 2.408(6) .
U2 O3 2.419(6) .
U2 O8 2.420(7) .
U2 O4 2.444(6) .
U2 U3 3.8011(6) 2_655
U2 U4 3.8058(6) .
U2 U3 3.8270(7) .
U2 U1 3.8390(6) .
U1 O6 2.222(6) .
U1 O6 2.222(6) 2_655
U1 O10 2.421(6) 2_655
U1 O10 2.422(6) .
U1 O7 2.426(7) 2_655
U1 O7 2.426(7) .
U1 O4 2.449(5) 2_655
U1 O4 2.449(5) .
U1 U3 3.8030(6) 2_655
U1 U3 3.8031(6) .
U1 U2 3.8389(6) 2_655
U4 O13 2.297(6) 2_655
U4 O13 2.297(6) .
U4 O3 2.427(6) .
U4 O3 2.427(6) 2_655
U4 O14 2.458(7) 2_655
U4 O14 2.458(7) .
U4 O16 2.468(9) 2_655
U4 O16 2.468(9) .
U4 O17 2.460(11) .
U4 U2 3.8057(6) 2_655
U4 U3 3.8736(6) 2_655
U3 O6 2.240(5) 2_655
U3 O13 2.244(6) .
U3 O12 2.400(7) 2_655
U3 O11 2.403(7) .
U3 O15 2.408(7) .
U3 O9 2.449(7) .
U3 O3 2.458(6) 2_655
U3 O4 2.468(6) .
U3 O1WA 2.95(3) .
U3 U2 3.8012(6) 2_655
O1 C6 1.231(11) .
O1 U2 2.407(6) 5_665
O2 C5 1.248(11) .
O3 U3 2.458(6) 2_655
O5 C2 1.238(12) .
O5 U2 2.399(7) 5_665
O6 U3 2.240(5) 2_655
O7 C1 1.245(13) .
O8 C3 1.254(12) .
O9 C1 1.235(13) .
O10 C6 1.258(12) .
O11 C2 1.251(12) .
O12 C3 1.264(12) .
O12 U3 2.399(7) 2_655
O14 C5 1.247(12) .
O15 C4 1.249(16) .
O16 C4 1.237(16) .
O1W O1WB 0.85(5) .
O1W O2WA 0.95(5) .
O1W O1WA 1.61(5) .
O2W O2WB 1.06(4) .
O2W O2WA 1.58(5) .
O1WA O2WA 1.33(4) .
O1WB O2WA 0.95(5) .
